data_1502045
loop_
_publ_author_name
'Wang, Haining'
'Huang, Deshun'
'Cheng, Donghao'
'Li, Lijun'
'Shi, Yian'

_publ_section_title
;
 Acid-catalyzed regioselective sulfetherification of alkenols and
 stereoselective rearrangement of tetrahydrofuran to tetrahydropyran.
;
_journal_issue 7
_journal_name_full 'Organic letters'
_journal_page_first 1650
_journal_page_last 1653
_journal_paper_doi 10.1021/ol200127n
_journal_volume 13
_journal_year 2011
_chemical_formula_sum 'C20 H26 O3 S'
_chemical_formula_weight 346.47
_chemical_name_systematic
; 
 ? 
;
_space_group_IT_number 14
_symmetry_cell_setting monoclinic
_symmetry_space_group_name_Hall '-P 2ybc'
_symmetry_space_group_name_H-M 'P 1 21/c 1'
_atom_sites_solution_hydrogens geom
_atom_sites_solution_primary direct
_atom_sites_solution_secondary difmap
_audit_creation_method SHELXL-97
_cell_angle_alpha 90.00
_cell_angle_beta 98.79(3)
_cell_angle_gamma 90.00
_cell_formula_units_Z 4
_cell_length_a 7.8790(16)
_cell_length_b 20.374(4)
_cell_length_c 11.622(2)
_cell_measurement_reflns_used 4645
_cell_measurement_temperature 173(2)
_cell_measurement_theta_max 25.00
_cell_measurement_theta_min 2.00
_cell_volume 1843.7(6)
_computing_cell_refinement 'CrystalClear (Rigaku Inc., 2008)'
_computing_data_collection 'CrystalClear (Rigaku Inc., 2008)'
_computing_data_reduction 'CrystalClear (Rigaku Inc., 2008)'
_computing_molecular_graphics
;
 Mercury: visualization and analysis of crystal structures, C. F. Macrae,
 P. R. Edgington, P. McCabe, E. Pidcock, G. P. Shields, R. Taylor,
 M. Towler and J. van de Streek, J. Appl. Cryst., 39, 453-457, 2006.
;
_computing_publication_material 'SHELX-97 (Sheldrick, 1997)'
_computing_structure_refinement 'SHELX-97 (Sheldrick, 1997)'
_computing_structure_solution 'SHELX-97 (Sheldrick, 1997)'
_diffrn_ambient_temperature 173(2)
_diffrn_detector_area_resol_mean 28.5714
_diffrn_measured_fraction_theta_full 0.978
_diffrn_measured_fraction_theta_max 0.978
_diffrn_measurement_device_type 'MM007HF + CCD (Saturn724+)'
_diffrn_measurement_method '\w scans at fixed \c = 45\%'
_diffrn_radiation_monochromator Confocal
_diffrn_radiation_source 'Rotating Anode'
_diffrn_radiation_type MoK\a
_diffrn_radiation_wavelength 0.71073
_diffrn_reflns_av_R_equivalents 0.0000
_diffrn_reflns_av_sigmaI/netI 0.0505
_diffrn_reflns_limit_h_max 8
_diffrn_reflns_limit_h_min -9
_diffrn_reflns_limit_k_max 24
_diffrn_reflns_limit_k_min -24
_diffrn_reflns_limit_l_max 14
_diffrn_reflns_limit_l_min -14
_diffrn_reflns_number 3365
_diffrn_reflns_theta_full 25.49
_diffrn_reflns_theta_max 25.49
_diffrn_reflns_theta_min 2.00
_exptl_absorpt_coefficient_mu 0.190
_exptl_absorpt_correction_T_max 0.9943
_exptl_absorpt_correction_T_min 0.9612
_exptl_absorpt_correction_type numerical
_exptl_absorpt_process_details 'CrystalClear (Rigaku Inc., 2008)'
_exptl_crystal_colour colorless
_exptl_crystal_density_diffrn 1.248
_exptl_crystal_density_method 'not measured'
_exptl_crystal_description needle
_exptl_crystal_F_000 744
_exptl_crystal_size_max 0.21
_exptl_crystal_size_mid 0.09
_exptl_crystal_size_min 0.03
_refine_diff_density_max 0.430
_refine_diff_density_min -0.372
_refine_diff_density_rms 0.064
_refine_ls_extinction_method none
_refine_ls_goodness_of_fit_ref 1.169
_refine_ls_hydrogen_treatment constr
_refine_ls_matrix_type full
_refine_ls_number_parameters 238
_refine_ls_number_reflns 3365
_refine_ls_number_restraints 40
_refine_ls_restrained_S_all 1.169
_refine_ls_R_factor_all 0.0894
_refine_ls_R_factor_gt 0.0790
_refine_ls_shift/su_max 0.000
_refine_ls_shift/su_mean 0.000
_refine_ls_structure_factor_coef Fsqd
_refine_ls_weighting_details 'calc w=1/[\s^2^(Fo^2^)+(0.0505P)^2^+1.4694P] where P=(Fo^2^+2Fc^2^)/3'
_refine_ls_weighting_scheme calc
_refine_ls_wR_factor_gt 0.1657
_refine_ls_wR_factor_ref 0.1720
_reflns_number_gt 2994
_reflns_number_total 3365
_reflns_threshold_expression >2sigma(I)
_cod_data_source_file ol200127n_si_006.cif
_cod_data_source_block mx337
_cod_original_sg_symbol_H-M P2(1)/c
_cod_database_code 1502045

loop_
_symmetry_equiv_pos_as_xyz
'x, y, z'
'-x, y+1/2, -z+1/2'
'-x, -y, -z'
'x, -y-1/2, z-1/2'

loop_
_atom_site_label
_atom_site_type_symbol
_atom_site_fract_x
_atom_site_fract_y
_atom_site_fract_z
_atom_site_U_iso_or_equiv
_atom_site_adp_type
_atom_site_occupancy
_atom_site_symmetry_multiplicity
_atom_site_calc_flag
_atom_site_refinement_flags
_atom_site_disorder_assembly
_atom_site_disorder_group
S1 S 0.20383(12) 0.28982(4) 0.83405(8) 0.0303(3) Uani 1 1 d . . .
O1 O 0.5022(8) 0.2532(4) 1.0307(8) 0.044(2) Uani 0.559(15) 1 d PDU A 1
C3 C 0.7904(11) 0.2513(4) 0.9957(10) 0.054(3) Uani 0.559(15) 1 d PDU A 1
H3A H 0.9054 0.2545 1.0434 0.064 Uiso 0.559(15) 1 calc PR A 1
H3B H 0.7994 0.2242 0.9262 0.064 Uiso 0.559(15) 1 calc PR A 1
O1' O 0.5133(11) 0.2402(4) 0.9888(10) 0.046(3) Uani 0.441(15) 1 d PDU A 2
C3' C 0.8014(12) 0.2741(6) 1.0546(12) 0.058(3) Uani 0.441(15) 1 d PDU A 2
H3'A H 0.8298 0.2989 1.1283 0.070 Uiso 0.441(15) 1 calc PR A 2
H3'B H 0.9076 0.2537 1.0353 0.070 Uiso 0.441(15) 1 calc PR A 2
O2 O 0.1142(3) 0.30986(12) 0.7219(2) 0.0372(6) Uani 1 1 d . . .
O3 O 0.1500(3) 0.31760(12) 0.9370(2) 0.0376(6) Uani 1 1 d . . .
C1 C 0.5283(5) 0.3088(2) 0.9580(4) 0.0533(12) Uani 1 1 d D . .
H1 H 0.4883 0.3485 0.9969 0.064 Uiso 1 1 calc R A 1
C2 C 0.7242(5) 0.3169(2) 0.9610(5) 0.0683(16) Uani 1 1 d D A .
H2A H 0.7516 0.3292 0.8834 0.082 Uiso 1 1 calc R B 1
H2B H 0.7718 0.3505 1.0185 0.082 Uiso 1 1 calc R B 1
C4 C 0.6643(6) 0.2216(2) 1.0651(4) 0.0543(12) Uani 1 1 d D . .
H4A H 0.6537 0.1738 1.0499 0.065 Uiso 1 1 calc R A 1
H4B H 0.7035 0.2282 1.1494 0.065 Uiso 1 1 calc R A 1
C5 C 0.4298(5) 0.30775(18) 0.8352(4) 0.0383(9) Uani 1 1 d . A .
H5A H 0.4787 0.2716 0.7923 0.046 Uiso 1 1 calc R . .
C6 C 0.4469(5) 0.37198(18) 0.7675(4) 0.0402(9) Uani 1 1 d . . .
H6A H 0.5682 0.3765 0.7558 0.048 Uiso 1 1 calc R A .
H6B H 0.3769 0.3676 0.6895 0.048 Uiso 1 1 calc R . .
C7 C 0.3938(5) 0.43537(18) 0.8227(4) 0.0416(9) Uani 1 1 d . A .
H7A H 0.4743 0.4442 0.8951 0.050 Uiso 1 1 calc R . .
H7B H 0.2775 0.4299 0.8436 0.050 Uiso 1 1 calc R . .
C8 C 0.3937(5) 0.49398(18) 0.7401(4) 0.0416(9) Uani 1 1 d . . .
H8A H 0.5077 0.4969 0.7146 0.050 Uiso 1 1 calc R A .
H8B H 0.3077 0.4859 0.6701 0.050 Uiso 1 1 calc R . .
C9 C 0.3548(7) 0.5584(2) 0.7917(5) 0.0599(13) Uani 1 1 d . A .
H9A H 0.4450 0.5682 0.8586 0.072 Uiso 1 1 calc R . .
H9B H 0.2439 0.5550 0.8216 0.072 Uiso 1 1 calc R . .
C10 C 0.3447(7) 0.6151(2) 0.7044(5) 0.0706(15) Uani 1 1 d . . .
H10A H 0.3228 0.6562 0.7433 0.106 Uiso 1 1 calc R A .
H10B H 0.2513 0.6069 0.6401 0.106 Uiso 1 1 calc R . .
H10C H 0.4537 0.6185 0.6738 0.106 Uiso 1 1 calc R . .
C11 C 0.1863(4) 0.20327(17) 0.8414(3) 0.0306(8) Uani 1 1 d . . .
C12 C 0.1776(5) 0.16721(17) 0.7400(3) 0.0319(8) Uani 1 1 d . . .
H12A H 0.1857 0.1885 0.6683 0.038 Uiso 1 1 calc R . .
C13 C 0.1565(5) 0.09797(17) 0.7436(3) 0.0327(8) Uani 1 1 d . . .
C14 C 0.1454(5) 0.05880(19) 0.6416(3) 0.0419(10) Uani 1 1 d . . .
H14A H 0.1543 0.0788 0.5689 0.050 Uiso 1 1 calc R . .
C15 C 0.1218(5) -0.00782(19) 0.6473(4) 0.0450(10) Uani 1 1 d . . .
H15A H 0.1131 -0.0335 0.5784 0.054 Uiso 1 1 calc R . .
C16 C 0.1104(5) -0.03850(19) 0.7551(4) 0.0460(10) Uani 1 1 d . . .
H16A H 0.0939 -0.0846 0.7584 0.055 Uiso 1 1 calc R . .
C17 C 0.1232(5) -0.00193(18) 0.8539(4) 0.0411(9) Uani 1 1 d . . .
H17A H 0.1169 -0.0231 0.9259 0.049 Uiso 1 1 calc R . .
C18 C 0.1455(5) 0.06706(17) 0.8520(3) 0.0339(8) Uani 1 1 d . . .
C19 C 0.1563(5) 0.10667(19) 0.9536(3) 0.0382(9) Uani 1 1 d . . .
H19A H 0.1490 0.0865 1.0263 0.046 Uiso 1 1 calc R . .
C20 C 0.1767(5) 0.17300(19) 0.9489(3) 0.0354(8) Uani 1 1 d . . .
H20A H 0.1843 0.1986 1.0178 0.042 Uiso 1 1 calc R . .

loop_
_atom_site_aniso_label
_atom_site_aniso_U_11
_atom_site_aniso_U_22
_atom_site_aniso_U_33
_atom_site_aniso_U_23
_atom_site_aniso_U_13
_atom_site_aniso_U_12
S1 0.0344(5) 0.0318(5) 0.0250(4) -0.0028(4) 0.0059(4) 0.0011(4)
O1 0.039(3) 0.053(3) 0.035(4) 0.012(3) -0.009(3) -0.010(3)
C3 0.051(4) 0.066(5) 0.049(5) 0.008(4) 0.022(4) 0.005(4)
O1' 0.044(4) 0.050(4) 0.041(5) 0.011(4) -0.004(4) -0.012(3)
C3' 0.050(5) 0.077(6) 0.050(6) 0.018(5) 0.016(5) 0.006(5)
O2 0.0491(16) 0.0332(13) 0.0268(13) 0.0013(11) -0.0022(12) 0.0024(11)
O3 0.0457(16) 0.0415(14) 0.0282(13) -0.0111(11) 0.0140(12) 0.0002(12)
C1 0.037(2) 0.049(2) 0.071(3) 0.023(2) -0.001(2) -0.0052(19)
C2 0.033(2) 0.068(3) 0.098(4) 0.029(3) -0.006(3) -0.009(2)
C4 0.057(3) 0.054(3) 0.050(3) 0.013(2) 0.001(2) 0.002(2)
C5 0.035(2) 0.035(2) 0.047(2) -0.0022(18) 0.0102(18) 0.0035(16)
C6 0.040(2) 0.036(2) 0.046(2) 0.0010(18) 0.0113(19) -0.0005(17)
C7 0.047(2) 0.035(2) 0.042(2) -0.0022(18) 0.0073(19) -0.0006(17)
C8 0.043(2) 0.036(2) 0.046(2) 0.0021(18) 0.0051(19) -0.0020(17)
C9 0.067(3) 0.042(2) 0.070(3) -0.003(2) 0.007(3) 0.003(2)
C10 0.073(3) 0.037(2) 0.097(4) 0.011(3) -0.002(3) 0.000(2)
C11 0.0289(19) 0.0348(19) 0.0279(18) -0.0028(15) 0.0041(15) -0.0004(15)
C12 0.037(2) 0.0347(18) 0.0224(17) 0.0060(15) 0.0010(16) 0.0007(16)
C13 0.034(2) 0.0336(19) 0.0303(19) 0.0019(15) 0.0050(16) 0.0004(15)
C14 0.054(3) 0.038(2) 0.033(2) -0.0014(17) 0.0031(19) 0.0024(18)
C15 0.051(3) 0.038(2) 0.043(2) -0.0072(18) -0.003(2) -0.0009(19)
C16 0.045(2) 0.030(2) 0.062(3) 0.0052(19) 0.004(2) -0.0025(17)
C17 0.040(2) 0.035(2) 0.048(2) 0.0081(18) 0.0075(19) -0.0024(17)
C18 0.031(2) 0.0341(19) 0.036(2) 0.0071(16) 0.0032(16) -0.0018(16)
C19 0.044(2) 0.045(2) 0.0265(19) 0.0031(16) 0.0064(17) -0.0054(18)
C20 0.037(2) 0.043(2) 0.0256(19) -0.0006(16) 0.0014(16) -0.0007(17)

loop_
_atom_type_symbol
_atom_type_description
_atom_type_scat_dispersion_real
_atom_type_scat_dispersion_imag
_atom_type_scat_source
C C 0.0033 0.0016 'International Tables Vol C Tables 4.2.6.8 and 6.1.1.4'
H H 0.0000 0.0000 'International Tables Vol C Tables 4.2.6.8 and 6.1.1.4'
O O 0.0106 0.0060 'International Tables Vol C Tables 4.2.6.8 and 6.1.1.4'
S S 0.1246 0.1234 'International Tables Vol C Tables 4.2.6.8 and 6.1.1.4'

loop_
_geom_angle_atom_site_label_1
_geom_angle_atom_site_label_2
_geom_angle_atom_site_label_3
_geom_angle
O2 S1 O3 118.17(15)
O2 S1 C11 107.11(16)
O3 S1 C11 108.37(16)
O2 S1 C5 107.09(18)
O3 S1 C5 109.05(17)
C11 S1 C5 106.46(17)
C4 O1 C1 108.4(5)
C2 C3 C4 106.2(5)
C2 C3 H3A 110.5
C4 C3 H3A 110.5
C2 C3 H3B 110.5
C4 C3 H3B 110.5
H3A C3 H3B 108.7
C4 O1' C1 108.6(5)
C2 C3' C4 105.0(6)
C2 C3' H3'A 110.7
C4 C3' H3'A 110.7
C2 C3' H3'B 110.7
C4 C3' H3'B 110.7
H3'A C3' H3'B 108.8
O1 C1 O1' 22.8(5)
O1 C1 C5 116.1(5)
O1' C1 C5 99.7(5)
O1 C1 C2 107.5(4)
O1' C1 C2 102.4(5)
C5 C1 C2 112.8(4)
O1 C1 H1 106.6
O1' C1 H1 128.5
C5 C1 H1 106.6
C2 C1 H1 106.6
C3' C2 C3 32.6(5)
C3' C2 C1 104.7(5)
C3 C2 C1 102.7(5)
C3' C2 H2A 135.1
C3 C2 H2A 111.2
C1 C2 H2A 111.2
C3' C2 H2B 80.7
C3 C2 H2B 111.2
C1 C2 H2B 111.2
H2A C2 H2B 109.1
O1' C4 O1 23.1(5)
O1' C4 C3 96.7(6)
O1 C4 C3 107.7(5)
O1' C4 C3' 107.2(5)
O1 C4 C3' 105.8(5)
C3 C4 C3' 31.3(5)
O1' C4 H4A 96.4
O1 C4 H4A 110.2
C3 C4 H4A 110.2
C3' C4 H4A 135.2
O1' C4 H4B 133.2
O1 C4 H4B 110.2
C3 C4 H4B 110.2
C3' C4 H4B 82.4
H4A C4 H4B 108.5
C1 C5 C6 113.3(3)
C1 C5 S1 111.7(3)
C6 C5 S1 109.2(3)
C1 C5 H5A 107.5
C6 C5 H5A 107.5
S1 C5 H5A 107.5
C7 C6 C5 116.8(3)
C7 C6 H6A 108.1
C5 C6 H6A 108.1
C7 C6 H6B 108.1
C5 C6 H6B 108.1
H6A C6 H6B 107.3
C6 C7 C8 111.7(3)
C6 C7 H7A 109.3
C8 C7 H7A 109.3
C6 C7 H7B 109.3
C8 C7 H7B 109.3
H7A C7 H7B 107.9
C9 C8 C7 114.4(4)
C9 C8 H8A 108.7
C7 C8 H8A 108.7
C9 C8 H8B 108.7
C7 C8 H8B 108.7
H8A C8 H8B 107.6
C8 C9 C10 112.9(4)
C8 C9 H9A 109.0
C10 C9 H9A 109.0
C8 C9 H9B 109.0
C10 C9 H9B 109.0
H9A C9 H9B 107.8
C9 C10 H10A 109.5
C9 C10 H10B 109.5
H10A C10 H10B 109.5
C9 C10 H10C 109.5
H10A C10 H10C 109.5
H10B C10 H10C 109.5
C12 C11 C20 121.5(3)
C12 C11 S1 118.8(3)
C20 C11 S1 119.7(3)
C11 C12 C13 119.5(3)
C11 C12 H12A 120.2
C13 C12 H12A 120.2
C14 C13 C12 121.7(3)
C14 C13 C18 119.1(3)
C12 C13 C18 119.3(3)
C15 C14 C13 120.4(4)
C15 C14 H14A 119.8
C13 C14 H14A 119.8
C14 C15 C16 120.5(4)
C14 C15 H15A 119.8
C16 C15 H15A 119.8
C17 C16 C15 119.9(4)
C17 C16 H16A 120.0
C15 C16 H16A 120.0
C16 C17 C18 121.6(4)
C16 C17 H17A 119.2
C18 C17 H17A 119.2
C17 C18 C19 122.8(3)
C17 C18 C13 118.5(3)
C19 C18 C13 118.7(3)
C20 C19 C18 121.5(3)
C20 C19 H19A 119.3
C18 C19 H19A 119.3
C19 C20 C11 119.6(3)
C19 C20 H20A 120.2
C11 C20 H20A 120.2

loop_
_geom_bond_atom_site_label_1
_geom_bond_atom_site_label_2
_geom_bond_distance
S1 O2 1.443(3)
S1 O3 1.444(2)
S1 C11 1.772(4)
S1 C5 1.815(4)
O1 C4 1.432(7)
O1 C1 1.448(6)
C3 C2 1.469(8)
C3 C4 1.501(8)
C3 H3A 0.9900
C3 H3B 0.9900
O1' C4 1.422(7)
O1' C1 1.453(7)
C3' C2 1.454(9)
C3' C4 1.539(9)
C3' H3'A 0.9900
C3' H3'B 0.9900
C1 C5 1.516(6)
C1 C2 1.548(6)
C1 H1 1.0000
C2 H2A 0.9900
C2 H2B 0.9900
C4 H4A 0.9900
C4 H4B 0.9900
C5 C6 1.544(5)
C5 H5A 1.0000
C6 C7 1.528(5)
C6 H6A 0.9900
C6 H6B 0.9900
C7 C8 1.532(5)
C7 H7A 0.9900
C7 H7B 0.9900
C8 C9 1.494(6)
C8 H8A 0.9900
C8 H8B 0.9900
C9 C10 1.532(6)
C9 H9A 0.9900
C9 H9B 0.9900
C10 H10A 0.9800
C10 H10B 0.9800
C10 H10C 0.9800
C11 C12 1.382(5)
C11 C20 1.405(5)
C12 C13 1.422(5)
C12 H12A 0.9500
C13 C14 1.421(5)
C13 C18 1.423(5)
C14 C15 1.373(5)
C14 H14A 0.9500
C15 C16 1.415(6)
C15 H15A 0.9500
C16 C17 1.360(6)
C16 H16A 0.9500
C17 C18 1.417(5)
C17 H17A 0.9500
C18 C19 1.421(5)
C19 C20 1.363(5)
C19 H19A 0.9500
C20 H20A 0.9500

loop_
_geom_torsion_atom_site_label_1
_geom_torsion_atom_site_label_2
_geom_torsion_atom_site_label_3
_geom_torsion_atom_site_label_4
_geom_torsion
C4 O1 C1 O1' 72.7(11)
C4 O1 C1 C5 119.8(6)
C4 O1 C1 C2 -7.6(9)
C4 O1' C1 O1 -74.4(10)
C4 O1' C1 C5 147.5(8)
C4 O1' C1 C2 31.4(10)
C4 C3' C2 C3 -65.9(7)
C4 C3' C2 C1 24.7(11)
C4 C3 C2 C3' 70.3(7)
C4 C3 C2 C1 -27.2(9)
O1 C1 C2 C3' -11.6(11)
O1' C1 C2 C3' -34.6(11)
C5 C1 C2 C3' -140.9(8)
O1 C1 C2 C3 21.9(9)
O1' C1 C2 C3 -1.1(10)
C5 C1 C2 C3 -107.4(6)
C1 O1' C4 O1 73.5(10)
C1 O1' C4 C3 -46.8(8)
C1 O1' C4 C3' -16.7(10)
C1 O1 C4 O1' -73.9(10)
C1 O1 C4 C3 -9.7(8)
C1 O1 C4 C3' 22.9(8)
C2 C3 C4 O1' 45.0(8)
C2 C3 C4 O1 24.1(9)
C2 C3 C4 C3' -67.3(7)
C2 C3' C4 O1' -6.1(11)
C2 C3' C4 O1 -30.2(10)
C2 C3' C4 C3 68.0(7)
O1 C1 C5 C6 173.3(5)
O1' C1 C5 C6 -170.0(6)
C2 C1 C5 C6 -62.1(5)
O1 C1 C5 S1 49.4(5)
O1' C1 C5 S1 66.1(6)
C2 C1 C5 S1 174.1(3)
O2 S1 C5 C1 162.3(3)
O3 S1 C5 C1 33.4(3)
C11 S1 C5 C1 -83.3(3)
O2 S1 C5 C6 36.2(3)
O3 S1 C5 C6 -92.7(3)
C11 S1 C5 C6 150.5(3)
C1 C5 C6 C7 -56.5(5)
S1 C5 C6 C7 68.7(4)
C5 C6 C7 C8 -172.3(3)
C6 C7 C8 C9 -176.0(4)
C7 C8 C9 C10 -176.4(4)
O2 S1 C11 C12 31.3(3)
O3 S1 C11 C12 159.8(3)
C5 S1 C11 C12 -83.0(3)
O2 S1 C11 C20 -146.9(3)
O3 S1 C11 C20 -18.4(3)
C5 S1 C11 C20 98.8(3)
C20 C11 C12 C13 0.7(5)
S1 C11 C12 C13 -177.5(3)
C11 C12 C13 C14 179.4(3)
C11 C12 C13 C18 -0.3(5)
C12 C13 C14 C15 -178.8(4)
C18 C13 C14 C15 1.0(6)
C13 C14 C15 C16 -0.8(6)
C14 C15 C16 C17 -0.1(6)
C15 C16 C17 C18 0.9(6)
C16 C17 C18 C19 178.9(4)
C16 C17 C18 C13 -0.7(6)
C14 C13 C18 C17 -0.2(5)
C12 C13 C18 C17 179.5(3)
C14 C13 C18 C19 -179.8(4)
C12 C13 C18 C19 -0.1(5)
C17 C18 C19 C20 -179.6(4)
C13 C18 C19 C20 0.0(6)
C18 C19 C20 C11 0.4(6)
C12 C11 C20 C19 -0.8(6)
S1 C11 C20 C19 177.4(3)
